data_7016852
loop_
_publ_author_name
'Liu, Hai-Yan'
'Bo, Liu'
'Yang, Jin'
'Liu, Ying-Ying'
'Ma, Jian-Fang'
'Wu, Hua'

_publ_section_title
;
 Two novel inorganic-organic hybrid materials constructed from two
 kinds of octamolybdate clusters and flexible tetradentate ligands.
;
_journal_issue 38
_journal_name_full 'Dalton transactions (Cambridge, England : 2003)'
_journal_page_first 9782
_journal_page_last 9788
_journal_paper_doi 10.1039/c1dt10893j
_journal_volume 40
_journal_year 2011
_chemical_formula_moiety 'C28 H24 N6'
_chemical_formula_sum 'C28 H24 N6'
_chemical_formula_weight 444.53
_chemical_name_systematic
;
?
;
_space_group_IT_number 2
_symmetry_cell_setting triclinic
_symmetry_space_group_name_Hall '-P 1'
_symmetry_space_group_name_H-M 'P -1'
_atom_sites_solution_hydrogens geom
_atom_sites_solution_primary direct
_atom_sites_solution_secondary difmap
_audit_creation_method SHELXL-97
_cell_angle_alpha 71.507(4)
_cell_angle_beta 71.631(5)
_cell_angle_gamma 87.487(4)
_cell_formula_units_Z 1
_cell_length_a 6.6930(4)
_cell_length_b 9.4581(4)
_cell_length_c 9.7729(6)
_cell_measurement_reflns_used 2912
_cell_measurement_temperature 293(2)
_cell_measurement_theta_max 29.8
_cell_measurement_theta_min 4.3
_cell_volume 555.73(6)
_computing_cell_refinement CrysAlis
_computing_data_collection 'CrysAlis (Oxford Diffraction, 2006)'
_computing_data_reduction CrysAlis
_computing_structure_refinement 'SHELXL-97 (Sheldrick, 2008)'
_computing_structure_solution 'SHELXS-97 (Sheldrick, 1997)'
_diffrn_ambient_temperature 293(2)
_diffrn_measured_fraction_theta_full 0.995
_diffrn_measured_fraction_theta_max 0.912
_diffrn_radiation_monochromator graphite
_diffrn_radiation_source 'fine-focus sealed tube'
_diffrn_radiation_type MoK\a
_diffrn_radiation_wavelength 0.71073
_diffrn_reflns_av_R_equivalents 0.0268
_diffrn_reflns_av_sigmaI/netI 0.0324
_diffrn_reflns_limit_h_max 9
_diffrn_reflns_limit_h_min -9
_diffrn_reflns_limit_k_max 13
_diffrn_reflns_limit_k_min -12
_diffrn_reflns_limit_l_max 13
_diffrn_reflns_limit_l_min -13
_diffrn_reflns_number 9896
_diffrn_reflns_theta_full 25.00
_diffrn_reflns_theta_max 29.79
_diffrn_reflns_theta_min 4.32
_exptl_absorpt_coefficient_mu 0.082
_exptl_absorpt_correction_T_max 0.95
_exptl_absorpt_correction_T_min 0.86
_exptl_absorpt_correction_type multi-scan
_exptl_absorpt_process_details
;
CrysAlis (Oxford Diffraction, 2006)
;
_exptl_crystal_colour colorless
_exptl_crystal_density_diffrn 1.328
_exptl_crystal_density_method 'not measured'
_exptl_crystal_description block
_exptl_crystal_F_000 234
_exptl_crystal_size_max 0.32
_exptl_crystal_size_mid 0.24
_exptl_crystal_size_min 0.20
_refine_diff_density_max 0.149
_refine_diff_density_min -0.258
_refine_diff_density_rms 0.048
_refine_ls_extinction_method none
_refine_ls_goodness_of_fit_ref 1.010
_refine_ls_hydrogen_treatment constr
_refine_ls_matrix_type full
_refine_ls_number_parameters 154
_refine_ls_number_reflns 2912
_refine_ls_number_restraints 0
_refine_ls_restrained_S_all 1.010
_refine_ls_R_factor_all 0.0624
_refine_ls_R_factor_gt 0.0403
_refine_ls_shift/su_max 0.000
_refine_ls_shift/su_mean 0.000
_refine_ls_structure_factor_coef Fsqd
_refine_ls_weighting_details 'calc w=1/[\s^2^(Fo^2^)+(0.0605P)^2^+0.0000P] where P=(Fo^2^+2Fc^2^)/3'
_refine_ls_weighting_scheme calc
_refine_ls_wR_factor_gt 0.0983
_refine_ls_wR_factor_ref 0.1034
_reflns_number_gt 2020
_reflns_number_total 2912
_reflns_threshold_expression >2\s(I)
_cod_data_source_file c1dt10893j.txt
_cod_data_source_block L2
_cod_original_cell_volume 555.73(5)
_cod_original_sg_symbol_Hall '-P 1 '
_cod_original_sg_symbol_H-M 'P -1 '
_cod_database_code 7016852

loop_
_symmetry_equiv_pos_as_xyz
'x, y, z'
'-x, -y, -z'

loop_
_atom_site_label
_atom_site_type_symbol
_atom_site_fract_x
_atom_site_fract_y
_atom_site_fract_z
_atom_site_U_iso_or_equiv
_atom_site_adp_type
_atom_site_occupancy
_atom_site_symmetry_multiplicity
_atom_site_calc_flag
_atom_site_refinement_flags
N2 N 0.54770(14) 0.02894(10) 0.69900(10) 0.0326(2) Uani 1 1 d .
N1 N 0.82971(13) 0.06420(10) 0.76569(10) 0.0304(2) Uani 1 1 d .
N3 N 0.35916(19) 0.46270(11) 0.71328(12) 0.0525(3) Uani 1 1 d .
C8 C 0.69089(17) -0.07702(11) 0.67176(12) 0.0318(2) Uani 1 1 d .
C13 C 0.97872(17) 0.13820(13) 0.80747(13) 0.0374(3) Uani 1 1 d .
H13A H 0.9549 0.2440 0.7818 0.045 Uiso 1 1 calc R
H13B H 1.1208 0.1279 0.7464 0.045 Uiso 1 1 calc R
C2 C 0.53508(16) 0.23965(11) 0.79375(12) 0.0300(2) Uani 1 1 d .
C4 C 0.48489(18) 0.25381(12) 0.93753(13) 0.0374(3) Uani 1 1 d .
H4 H 0.5284 0.1848 1.0128 0.045 Uiso 1 1 calc R
C1 C 0.63652(16) 0.11071(11) 0.75332(11) 0.0291(2) Uani 1 1 d .
C3 C 0.46836(19) 0.34840(12) 0.68611(13) 0.0408(3) Uani 1 1 d .
H3 H 0.5023 0.3406 0.5890 0.049 Uiso 1 1 calc R
C7 C 0.86891(17) -0.05547(12) 0.71056(11) 0.0317(2) Uani 1 1 d .
C5 C 0.3702(2) 0.37075(13) 0.96779(14) 0.0429(3) Uani 1 1 d .
H5 H 0.3334 0.3814 1.0639 0.052 Uiso 1 1 calc R
C10 C 0.8452(2) -0.28256(14) 0.59724(14) 0.0474(3) Uani 1 1 d .
H10 H 0.8391 -0.3615 0.5610 0.057 Uiso 1 1 calc R
C9 C 0.6775(2) -0.19258(13) 0.61467(14) 0.0408(3) Uani 1 1 d .
H9 H 0.5596 -0.2085 0.5892 0.049 Uiso 1 1 calc R
C14 C 0.96440(19) 0.07843(13) 0.97510(13) 0.0391(3) Uani 1 1 d .
H14A H 1.0497 0.1450 0.9951 0.047 Uiso 1 1 calc R
H14B H 0.8193 0.0801 1.0366 0.047 Uiso 1 1 calc R
C11 C 1.0242(2) -0.25754(14) 0.63294(14) 0.0466(3) Uani 1 1 d .
H11 H 1.1355 -0.3193 0.6181 0.056 Uiso 1 1 calc R
C12 C 1.04040(19) -0.14385(13) 0.68953(13) 0.0407(3) Uani 1 1 d .
H12 H 1.1601 -0.1270 0.7125 0.049 Uiso 1 1 calc R
C6 C 0.3113(2) 0.47122(14) 0.85360(15) 0.0497(3) Uani 1 1 d .
H6 H 0.2336 0.5499 0.8751 0.060 Uiso 1 1 calc R

loop_
_atom_site_aniso_label
_atom_site_aniso_U_11
_atom_site_aniso_U_22
_atom_site_aniso_U_33
_atom_site_aniso_U_23
_atom_site_aniso_U_13
_atom_site_aniso_U_12
N2 0.0306(5) 0.0381(5) 0.0335(5) -0.0127(4) -0.0153(4) 0.0067(4)
N1 0.0274(4) 0.0371(5) 0.0286(4) -0.0097(4) -0.0129(4) 0.0045(3)
N3 0.0707(8) 0.0441(6) 0.0436(6) -0.0131(5) -0.0229(6) 0.0237(5)
C8 0.0329(6) 0.0359(6) 0.0252(5) -0.0077(4) -0.0100(4) 0.0056(4)
C13 0.0308(6) 0.0456(6) 0.0369(6) -0.0094(5) -0.0153(5) -0.0028(5)
C2 0.0276(5) 0.0318(5) 0.0306(5) -0.0087(4) -0.0103(4) 0.0010(4)
C4 0.0413(6) 0.0401(6) 0.0302(6) -0.0085(5) -0.0138(5) 0.0045(5)
C1 0.0281(5) 0.0336(5) 0.0245(5) -0.0061(4) -0.0104(4) 0.0040(4)
C3 0.0500(7) 0.0418(6) 0.0332(6) -0.0130(5) -0.0171(5) 0.0128(5)
C7 0.0314(5) 0.0375(6) 0.0232(5) -0.0064(4) -0.0085(4) 0.0053(4)
C5 0.0513(7) 0.0422(6) 0.0356(6) -0.0168(5) -0.0099(6) 0.0026(5)
C10 0.0629(8) 0.0417(6) 0.0379(7) -0.0177(5) -0.0128(6) 0.0119(6)
C9 0.0453(7) 0.0438(6) 0.0379(6) -0.0168(5) -0.0160(5) 0.0051(5)
C14 0.0327(6) 0.0533(7) 0.0363(6) -0.0147(5) -0.0175(5) 0.0021(5)
C11 0.0494(7) 0.0486(7) 0.0352(6) -0.0116(6) -0.0088(6) 0.0218(6)
C12 0.0346(6) 0.0514(7) 0.0335(6) -0.0106(5) -0.0117(5) 0.0142(5)
C6 0.0621(8) 0.0392(6) 0.0481(8) -0.0189(6) -0.0147(7) 0.0152(6)

loop_
_atom_type_symbol
_atom_type_description
_atom_type_scat_dispersion_real
_atom_type_scat_dispersion_imag
_atom_type_scat_source
C C 0.0033 0.0016 'International Tables Vol C Tables 4.2.6.8 and 6.1.1.4'
H H 0.0000 0.0000 'International Tables Vol C Tables 4.2.6.8 and 6.1.1.4'
N N 0.0061 0.0033 'International Tables Vol C Tables 4.2.6.8 and 6.1.1.4'

loop_
_geom_angle_atom_site_label_1
_geom_angle_atom_site_label_2
_geom_angle_atom_site_label_3
_geom_angle
_geom_angle_site_symmetry_1
C1 N2 C8 104.74(8) .
C1 N1 C7 106.01(9) .
C1 N1 C13 127.39(9) .
C7 N1 C13 126.06(9) .
C3 N3 C6 116.90(11) .
N2 C8 C9 129.40(10) .
N2 C8 C7 110.21(9) .
C9 C8 C7 120.39(10) .
N1 C13 C14 114.91(9) .
C4 C2 C3 117.18(10) .
C4 C2 C1 124.03(9) .
C3 C2 C1 118.56(9) .
C5 C4 C2 119.38(10) .
N2 C1 N1 113.40(9) .
N2 C1 C2 121.78(9) .
N1 C1 C2 124.82(9) .
N3 C3 C2 124.11(11) .
N1 C7 C12 132.37(10) .
N1 C7 C8 105.61(9) .
C12 C7 C8 122.01(10) .
C6 C5 C4 118.67(11) .
C9 C10 C11 121.37(11) .
C10 C9 C8 117.64(11) .
C14 C14 C13 114.48(13) 2_757
C12 C11 C10 121.82(11) .
C11 C12 C7 116.72(11) .
N3 C6 C5 123.75(11) .

loop_
_geom_bond_atom_site_label_1
_geom_bond_atom_site_label_2
_geom_bond_distance
_geom_bond_site_symmetry_2
N2 C1 1.3164(13) .
N2 C8 1.3849(14) .
N1 C1 1.3766(13) .
N1 C7 1.3827(14) .
N1 C13 1.4665(13) .
N3 C3 1.3281(15) .
N3 C6 1.3345(16) .
C8 C9 1.3932(16) .
C8 C7 1.4000(15) .
C13 C14 1.5267(15) .
C2 C4 1.3867(15) .
C2 C3 1.3905(15) .
C2 C1 1.4725(15) .
C4 C5 1.3746(16) .
C7 C12 1.3909(16) .
C5 C6 1.3695(17) .
C10 C9 1.3788(18) .
C10 C11 1.3980(19) .
C14 C14 1.514(2) 2_757
C11 C12 1.3780(17) .
